data_4033100
loop_
_publ_author_name
'Balalaie, Saeed'
'Ramezani Kejani, Reihaneh'
'Ghabraie, Elmira'
'Darvish, Fatemeh'
'Rominger, Frank'
'Hamdan, Fatima'
'Bijanzadeh, Hamid Reza'

_publ_section_title
;
 Diastereoselective Synthesis of Functionalized Diketopiperazines through
 Post-transformational Reactions.
;
_journal_issue 23
_journal_name_full 'The Journal of organic chemistry'
_journal_page_first 12141
_journal_page_last 12152
_journal_paper_doi 10.1021/acs.joc.7b01855
_journal_volume 82
_journal_year 2017
_chemical_formula_sum 'C23 H23 Cl N2 O2'
_chemical_formula_weight 394.88
_space_group_crystal_system monoclinic
_space_group_IT_number 14
_space_group_name_Hall '-P 2ybc'
_space_group_name_H-M_alt 'P 1 21/c 1'
_symmetry_space_group_name_Hall '-P 2ybc'
_symmetry_space_group_name_H-M 'P 1 21/c 1'
_atom_sites_solution_hydrogens geom
_audit_creation_method SHELXL-2014/7
_cell_angle_alpha 90
_cell_angle_beta 105.812(5)
_cell_angle_gamma 90
_cell_formula_units_Z 4
_cell_length_a 8.8038(14)
_cell_length_b 17.766(3)
_cell_length_c 13.229(2)
_cell_measurement_reflns_used 1911
_cell_measurement_temperature 120(2)
_cell_measurement_theta_max 19.33
_cell_measurement_theta_min 2.29
_cell_volume 1990.8(6)
_computing_cell_refinement 'Bruker SAINT'
_computing_data_collection 'Bruker APEX2'
_computing_data_reduction 'Bruker SAINT'
_computing_molecular_graphics 'Bruker SHELXTL'
_computing_publication_material 'Bruker SHELXTL'
_computing_structure_refinement 'SHELXL-2014/7 (Sheldrick, 2014)'
_computing_structure_solution 'SHELXS-97 (Sheldrick 2008)'
_diffrn_ambient_temperature 120(2)
_diffrn_measured_fraction_theta_full 0.993
_diffrn_measured_fraction_theta_max 0.993
_diffrn_measurement_device_type 'Bruker APEX area detector'
_diffrn_measurement_method '\f and \w scans'
_diffrn_radiation_type MoK\a
_diffrn_radiation_wavelength 0.71073
_diffrn_reflns_av_R_equivalents 0.0658
_diffrn_reflns_av_unetI/netI 0.0555
_diffrn_reflns_Laue_measured_fraction_full 0.993
_diffrn_reflns_Laue_measured_fraction_max 0.993
_diffrn_reflns_limit_h_max 9
_diffrn_reflns_limit_h_min -8
_diffrn_reflns_limit_k_max 18
_diffrn_reflns_limit_k_min -18
_diffrn_reflns_limit_l_max 13
_diffrn_reflns_limit_l_min -12
_diffrn_reflns_number 13334
_diffrn_reflns_point_group_measured_fraction_full 0.993
_diffrn_reflns_point_group_measured_fraction_max 0.993
_diffrn_reflns_theta_full 21.892
_diffrn_reflns_theta_max 21.892
_diffrn_reflns_theta_min 1.968
_diffrn_source 'sealed tube'
_exptl_absorpt_coefficient_mu 0.213
_exptl_absorpt_correction_T_max 0.9802
_exptl_absorpt_correction_T_min 0.8777
_exptl_absorpt_correction_type multi-scan
_exptl_absorpt_process_details
;
Sheldrick, G. M. (2008). <i>SADABS</i>. University of G\"ottingen, Germany.
;
_exptl_crystal_colour colourless
_exptl_crystal_density_diffrn 1.317
_exptl_crystal_description polyhedron
_exptl_crystal_F_000 832
_exptl_crystal_size_max 0.200
_exptl_crystal_size_mid 0.150
_exptl_crystal_size_min 0.150
_refine_diff_density_max 0.221
_refine_diff_density_min -0.249
_refine_diff_density_rms 0.055
_refine_ls_extinction_method none
_refine_ls_goodness_of_fit_ref 1.060
_refine_ls_hydrogen_treatment constr
_refine_ls_matrix_type full
_refine_ls_number_parameters 253
_refine_ls_number_reflns 2397
_refine_ls_number_restraints 225
_refine_ls_restrained_S_all 1.023
_refine_ls_R_factor_all 0.0770
_refine_ls_R_factor_gt 0.0515
_refine_ls_shift/su_max 0.000
_refine_ls_shift/su_mean 0.000
_refine_ls_structure_factor_coef Fsqd
_refine_ls_weighting_details 'w=1/[\s^2^(Fo^2^)+(0.0293P)^2^+2.6479P] where P=(Fo^2^+2Fc^2^)/3'
_refine_ls_weighting_scheme calc
_refine_ls_wR_factor_gt 0.0971
_refine_ls_wR_factor_ref 0.1111
_reflns_Friedel_coverage 0.000
_reflns_number_gt 1838
_reflns_number_total 2397
_reflns_threshold_expression 'I > 2\s(I)'
_cod_data_source_file jo7b01855_si_002.cif
_cod_data_source_block sba132
_cod_depositor_comments 'Adding full bibliography for 4033100--4033101.cif.'
_cod_database_code 4033100
_shelx_shelxl_version_number 2014/7
_shelx_space_group_comment
; 
The symmetry employed for this shelxl refinement is uniquely defined 
by the following loop, which should always be used as a source of 
symmetry information in preference to the above space-group names. 
They are only intended as comments. 
;
_shelx_estimated_absorpt_t_min 0.959
_shelx_estimated_absorpt_t_max 0.969

loop_
_space_group_symop_operation_xyz
'x, y, z'
'-x, y+1/2, -z+1/2'
'-x, -y, -z'
'x, -y-1/2, z-1/2'

loop_
_atom_site_label
_atom_site_type_symbol
_atom_site_fract_x
_atom_site_fract_y
_atom_site_fract_z
_atom_site_U_iso_or_equiv
_atom_site_adp_type
_atom_site_occupancy
_atom_site_site_symmetry_order
_atom_site_calc_flag
_atom_site_refinement_flags_posn
_atom_site_refinement_flags_adp
Cl1 Cl 0.12859(12) 0.42964(6) -0.01730(8) 0.0362(3) Uani 1 1 d . U
C1 C 0.8990(4) 0.5041(2) 0.3702(3) 0.0206(9) Uani 1 1 d . U
O1 O 1.0144(3) 0.53578(14) 0.3543(2) 0.0288(7) Uani 1 1 d . U
N2 N 0.7655(3) 0.54139(15) 0.3711(2) 0.0195(7) Uani 1 1 d . U
C3 C 0.6242(4) 0.50266(19) 0.3827(3) 0.0195(8) Uani 1 1 d . U
H3 H 0.5767 0.5349 0.4281 0.023 Uiso 1 1 calc R U
O4 O 0.5519(3) 0.39915(13) 0.4697(2) 0.0277(7) Uani 1 1 d . U
C4 C 0.6548(4) 0.4259(2) 0.4339(3) 0.0205(9) Uani 1 1 d . U
N5 N 0.7869(3) 0.38830(16) 0.4313(2) 0.0206(7) Uani 1 1 d . U
C6 C 0.9013(4) 0.4205(2) 0.3873(3) 0.0197(9) Uani 1 1 d . U
C7 C 1.0122(4) 0.3826(2) 0.3601(3) 0.0298(10) Uani 1 1 d . U
H7A H 1.0195 0.3296 0.3697 0.036 Uiso 1 1 calc R U
H7B H 1.0850 0.4082 0.3309 0.036 Uiso 1 1 calc R U
C11 C 0.7464(4) 0.62012(19) 0.3436(3) 0.0200(9) Uani 1 1 d . U
C12 C 0.6981(4) 0.6697(2) 0.4089(3) 0.0256(9) Uani 1 1 d . U
H12 H 0.6821 0.6527 0.4733 0.031 Uiso 1 1 calc R U
C13 C 0.6731(4) 0.7450(2) 0.3795(3) 0.0314(10) Uani 1 1 d . U
H13 H 0.6391 0.7795 0.4238 0.038 Uiso 1 1 calc R U
C14 C 0.6976(4) 0.7698(2) 0.2858(3) 0.0323(10) Uani 1 1 d . U
H14 H 0.6822 0.8212 0.2662 0.039 Uiso 1 1 calc R U
C15 C 0.7445(5) 0.7194(2) 0.2217(3) 0.0347(11) Uani 1 1 d . U
H15 H 0.7601 0.7363 0.1572 0.042 Uiso 1 1 calc R U
C16 C 0.7691(4) 0.6447(2) 0.2495(3) 0.0289(10) Uani 1 1 d . U
H16 H 0.8015 0.6104 0.2044 0.035 Uiso 1 1 calc R U
C21 C 0.4994(4) 0.49219(18) 0.2779(3) 0.0175(8) Uani 1 1 d . U
C22 C 0.3415(4) 0.50019(19) 0.2727(3) 0.0214(9) Uani 1 1 d . U
H22 H 0.3121 0.5178 0.3325 0.026 Uiso 1 1 calc R U
C23 C 0.2258(4) 0.48299(19) 0.1820(3) 0.0234(9) Uani 1 1 d . U
H23 H 0.1173 0.4888 0.1787 0.028 Uiso 1 1 calc R U
C24 C 0.2712(4) 0.4571(2) 0.0958(3) 0.0233(9) Uani 1 1 d . U
C25 C 0.4277(4) 0.45070(19) 0.0976(3) 0.0232(9) Uani 1 1 d . U
H25 H 0.4570 0.4347 0.0370 0.028 Uiso 1 1 calc R U
C26 C 0.5413(4) 0.46806(19) 0.1895(3) 0.0227(9) Uani 1 1 d . U
H26 H 0.6498 0.4634 0.1921 0.027 Uiso 1 1 calc R U
C31 C 0.8073(5) 0.3078(2) 0.4662(3) 0.0276(10) Uani 1 1 d . U
H31 H 0.9159 0.2934 0.4635 0.033 Uiso 1 1 calc R U
C32 C 0.6966(5) 0.2572(2) 0.3881(3) 0.0360(11) Uani 1 1 d . U
H32A H 0.7079 0.2672 0.3169 0.043 Uiso 1 1 calc R U
H32B H 0.5864 0.2686 0.3876 0.043 Uiso 1 1 calc R U
C33 C 0.7316(6) 0.1747(2) 0.4156(4) 0.0528(13) Uani 1 1 d . U
H33A H 0.6490 0.1431 0.3688 0.063 Uiso 1 1 calc R U
H33B H 0.8343 0.1611 0.4035 0.063 Uiso 1 1 calc R U
C34 C 0.7367(5) 0.1588(2) 0.5279(4) 0.0475(12) Uani 1 1 d . U
H34A H 0.7725 0.1063 0.5449 0.057 Uiso 1 1 calc R U
H34B H 0.6287 0.1632 0.5363 0.057 Uiso 1 1 calc R U
C35 C 0.8445(5) 0.2110(2) 0.6040(4) 0.0451(12) Uani 1 1 d . U
H35A H 0.9549 0.2017 0.6028 0.054 Uiso 1 1 calc R U
H35B H 0.8369 0.2002 0.6759 0.054 Uiso 1 1 calc R U
C36 C 0.8034(5) 0.2939(2) 0.5779(3) 0.0392(11) Uani 1 1 d . U
H36A H 0.6971 0.3052 0.5857 0.047 Uiso 1 1 calc R U
H36B H 0.8808 0.3269 0.6264 0.047 Uiso 1 1 calc R U

loop_
_atom_site_aniso_label
_atom_site_aniso_U_11
_atom_site_aniso_U_22
_atom_site_aniso_U_33
_atom_site_aniso_U_23
_atom_site_aniso_U_13
_atom_site_aniso_U_12
Cl1 0.0314(6) 0.0432(7) 0.0308(6) -0.0087(5) 0.0029(5) 0.0030(5)
C1 0.022(2) 0.023(2) 0.019(2) -0.0053(16) 0.0082(17) -0.0014(17)
O1 0.0228(16) 0.0251(15) 0.0436(18) -0.0046(13) 0.0176(13) -0.0040(12)
N2 0.0221(18) 0.0166(16) 0.0233(18) -0.0010(13) 0.0122(14) -0.0013(13)
C3 0.019(2) 0.0182(19) 0.025(2) -0.0021(15) 0.0128(16) 0.0003(16)
O4 0.0335(17) 0.0208(15) 0.0364(17) 0.0009(12) 0.0222(14) -0.0011(12)
C4 0.025(2) 0.0190(19) 0.020(2) -0.0024(16) 0.0095(17) -0.0020(17)
N5 0.0194(17) 0.0190(16) 0.0246(18) 0.0033(13) 0.0081(14) 0.0004(14)
C6 0.018(2) 0.0225(19) 0.020(2) -0.0003(16) 0.0073(17) -0.0005(16)
C7 0.032(2) 0.022(2) 0.039(3) 0.0021(19) 0.017(2) 0.0018(18)
C11 0.016(2) 0.0167(19) 0.028(2) -0.0005(15) 0.0072(17) -0.0033(15)
C12 0.026(2) 0.024(2) 0.030(2) -0.0016(17) 0.0125(19) -0.0024(17)
C13 0.031(3) 0.021(2) 0.044(3) -0.0035(18) 0.013(2) -0.0012(18)
C14 0.028(2) 0.022(2) 0.043(3) 0.0019(19) 0.002(2) -0.0052(18)
C15 0.040(3) 0.030(2) 0.034(3) 0.0092(19) 0.011(2) -0.0090(19)
C16 0.032(3) 0.028(2) 0.030(2) -0.0018(17) 0.0132(19) -0.0066(18)
C21 0.022(2) 0.0099(18) 0.024(2) 0.0022(15) 0.0135(16) -0.0016(15)
C22 0.025(2) 0.020(2) 0.023(2) 0.0020(16) 0.0138(17) -0.0005(17)
C23 0.023(2) 0.021(2) 0.030(2) 0.0019(17) 0.0127(18) 0.0039(17)
C24 0.026(2) 0.018(2) 0.026(2) 0.0022(16) 0.0077(17) 0.0022(17)
C25 0.030(2) 0.021(2) 0.023(2) -0.0030(16) 0.0141(17) -0.0002(17)
C26 0.021(2) 0.021(2) 0.030(2) -0.0009(17) 0.0129(17) 0.0006(17)
C31 0.029(2) 0.020(2) 0.033(2) 0.0077(16) 0.0075(18) 0.0040(17)
C32 0.041(3) 0.026(2) 0.037(2) -0.0020(18) 0.003(2) -0.0008(19)
C33 0.064(3) 0.022(2) 0.069(3) -0.002(2) 0.012(3) 0.003(2)
C34 0.040(3) 0.026(2) 0.078(3) 0.011(2) 0.020(2) -0.003(2)
C35 0.053(3) 0.030(2) 0.052(3) 0.021(2) 0.015(2) 0.004(2)
C36 0.052(3) 0.030(2) 0.032(2) 0.0094(18) 0.005(2) -0.010(2)

loop_
_atom_type_symbol
_atom_type_description
_atom_type_scat_dispersion_real
_atom_type_scat_dispersion_imag
_atom_type_scat_source
C C 0.0033 0.0016 'International Tables Vol C Tables 4.2.6.8 and 6.1.1.4'
H H 0.0000 0.0000 'International Tables Vol C Tables 4.2.6.8 and 6.1.1.4'
N N 0.0061 0.0033 'International Tables Vol C Tables 4.2.6.8 and 6.1.1.4'
O O 0.0106 0.0060 'International Tables Vol C Tables 4.2.6.8 and 6.1.1.4'
Cl Cl 0.1484 0.1585 'International Tables Vol C Tables 4.2.6.8 and 6.1.1.4'

loop_
_geom_angle_atom_site_label_1
_geom_angle_atom_site_label_2
_geom_angle_atom_site_label_3
_geom_angle
O1 C1 N2 122.5(3)
O1 C1 C6 120.1(3)
N2 C1 C6 117.4(3)
C1 N2 C11 121.0(3)
C1 N2 C3 122.4(3)
C11 N2 C3 115.9(3)
N2 C3 C4 114.7(3)
N2 C3 C21 112.5(3)
C4 C3 C21 107.0(3)
N2 C3 H3 107.4
C4 C3 H3 107.4
C21 C3 H3 107.4
O4 C4 N5 123.4(3)
O4 C4 C3 117.5(3)
N5 C4 C3 118.9(3)
C4 N5 C6 121.7(3)
C4 N5 C31 119.7(3)
C6 N5 C31 118.3(3)
C7 C6 N5 124.8(3)
C7 C6 C1 116.5(3)
N5 C6 C1 118.7(3)
C6 C7 H7A 120.0
C6 C7 H7B 120.0
H7A C7 H7B 120.0
C12 C11 C16 120.4(3)
C12 C11 N2 119.6(3)
C16 C11 N2 119.9(3)
C11 C12 C13 119.3(4)
C11 C12 H12 120.3
C13 C12 H12 120.3
C14 C13 C12 120.2(4)
C14 C13 H13 119.9
C12 C13 H13 119.9
C15 C14 C13 119.5(4)
C15 C14 H14 120.3
C13 C14 H14 120.3
C14 C15 C16 121.0(4)
C14 C15 H15 119.5
C16 C15 H15 119.5
C15 C16 C11 119.5(4)
C15 C16 H16 120.2
C11 C16 H16 120.2
C22 C21 C26 119.1(3)
C22 C21 C3 119.9(3)
C26 C21 C3 120.8(3)
C21 C22 C23 121.0(3)
C21 C22 H22 119.5
C23 C22 H22 119.5
C22 C23 C24 118.6(4)
C22 C23 H23 120.7
C24 C23 H23 120.7
C25 C24 C23 121.7(4)
C25 C24 Cl1 118.4(3)
C23 C24 Cl1 119.9(3)
C24 C25 C26 118.5(3)
C24 C25 H25 120.7
C26 C25 H25 120.7
C25 C26 C21 121.0(3)
C25 C26 H26 119.5
C21 C26 H26 119.5
N5 C31 C32 110.9(3)
N5 C31 C36 115.1(3)
C32 C31 C36 113.0(3)
N5 C31 H31 105.6
C32 C31 H31 105.6
C36 C31 H31 105.6
C31 C32 C33 111.1(3)
C31 C32 H32A 109.4
C33 C32 H32A 109.4
C31 C32 H32B 109.4
C33 C32 H32B 109.4
H32A C32 H32B 108.0
C34 C33 C32 111.6(4)
C34 C33 H33A 109.3
C32 C33 H33A 109.3
C34 C33 H33B 109.3
C32 C33 H33B 109.3
H33A C33 H33B 108.0
C33 C34 C35 113.0(4)
C33 C34 H34A 109.0
C35 C34 H34A 109.0
C33 C34 H34B 109.0
C35 C34 H34B 109.0
H34A C34 H34B 107.8
C34 C35 C36 112.0(4)
C34 C35 H35A 109.2
C36 C35 H35A 109.2
C34 C35 H35B 109.2
C36 C35 H35B 109.2
H35A C35 H35B 107.9
C31 C36 C35 108.1(4)
C31 C36 H36A 110.1
C35 C36 H36A 110.1
C31 C36 H36B 110.1
C35 C36 H36B 110.1
H36A C36 H36B 108.4

loop_
_geom_bond_atom_site_label_1
_geom_bond_atom_site_label_2
_geom_bond_distance
Cl1 C24 1.740(4)
C1 O1 1.229(4)
C1 N2 1.352(4)
C1 C6 1.502(5)
N2 C11 1.444(4)
N2 C3 1.466(4)
C3 C4 1.514(5)
C3 C21 1.528(5)
C3 H3 1.0000
O4 C4 1.225(4)
C4 N5 1.350(4)
N5 C6 1.415(4)
N5 C31 1.499(4)
C6 C7 1.313(5)
C7 H7A 0.9500
C7 H7B 0.9500
C11 C12 1.380(5)
C11 C16 1.383(5)
C12 C13 1.394(5)
C12 H12 0.9500
C13 C14 1.386(5)
C13 H13 0.9500
C14 C15 1.371(5)
C14 H14 0.9500
C15 C16 1.378(5)
C15 H15 0.9500
C16 H16 0.9500
C21 C22 1.380(5)
C21 C26 1.387(5)
C22 C23 1.380(5)
C22 H22 0.9500
C23 C24 1.385(5)
C23 H23 0.9500
C24 C25 1.377(5)
C25 C26 1.382(5)
C25 H25 0.9500
C26 H26 0.9500
C31 C32 1.507(5)
C31 C36 1.509(5)
C31 H31 1.0000
C32 C33 1.522(5)
C32 H32A 0.9900
C32 H32B 0.9900
C33 C34 1.501(6)
C33 H33A 0.9900
C33 H33B 0.9900
C34 C35 1.502(6)
C34 H34A 0.9900
C34 H34B 0.9900
C35 C36 1.533(5)
C35 H35A 0.9900
C35 H35B 0.9900
C36 H36A 0.9900
C36 H36B 0.9900

loop_
_geom_torsion_atom_site_label_1
_geom_torsion_atom_site_label_2
_geom_torsion_atom_site_label_3
_geom_torsion_atom_site_label_4
_geom_torsion
O1 C1 N2 C11 5.9(5)
C6 C1 N2 C11 -172.9(3)
O1 C1 N2 C3 175.6(3)
C6 C1 N2 C3 -3.1(5)
C1 N2 C3 C4 22.3(5)
C11 N2 C3 C4 -167.4(3)
C1 N2 C3 C21 -100.2(4)
C11 N2 C3 C21 70.0(4)
N2 C3 C4 O4 162.1(3)
C21 C3 C4 O4 -72.4(4)
N2 C3 C4 N5 -22.6(5)
C21 C3 C4 N5 102.9(4)
O4 C4 N5 C6 178.5(3)
C3 C4 N5 C6 3.5(5)
O4 C4 N5 C31 4.6(5)
C3 C4 N5 C31 -170.4(3)
C4 N5 C6 C7 -163.6(4)
C31 N5 C6 C7 10.5(5)
C4 N5 C6 C1 16.9(5)
C31 N5 C6 C1 -169.1(3)
O1 C1 C6 C7 -15.6(5)
N2 C1 C6 C7 163.2(3)
O1 C1 C6 N5 164.0(3)
N2 C1 C6 N5 -17.2(5)
C1 N2 C11 C12 -130.2(4)
C3 N2 C11 C12 59.4(4)
C1 N2 C11 C16 52.9(5)
C3 N2 C11 C16 -117.4(4)
C16 C11 C12 C13 -0.3(6)
N2 C11 C12 C13 -177.1(3)
C11 C12 C13 C14 -0.5(6)
C12 C13 C14 C15 1.0(6)
C13 C14 C15 C16 -0.7(6)
C14 C15 C16 C11 0.0(6)
C12 C11 C16 C15 0.5(6)
N2 C11 C16 C15 177.4(3)
N2 C3 C21 C22 -141.6(3)
C4 C3 C21 C22 91.6(4)
N2 C3 C21 C26 44.3(4)
C4 C3 C21 C26 -82.5(4)
C26 C21 C22 C23 1.5(5)
C3 C21 C22 C23 -172.8(3)
C21 C22 C23 C24 0.3(5)
C22 C23 C24 C25 -2.3(5)
C22 C23 C24 Cl1 176.3(3)
C23 C24 C25 C26 2.5(5)
Cl1 C24 C25 C26 -176.1(3)
C24 C25 C26 C21 -0.7(5)
C22 C21 C26 C25 -1.2(5)
C3 C21 C26 C25 172.9(3)
C4 N5 C31 C32 70.9(4)
C6 N5 C31 C32 -103.3(4)
C4 N5 C31 C36 -59.1(5)
C6 N5 C31 C36 126.8(4)
N5 C31 C32 C33 172.6(3)
C36 C31 C32 C33 -56.4(5)
C31 C32 C33 C34 51.7(5)
C32 C33 C34 C35 -51.8(5)
C33 C34 C35 C36 54.8(5)
N5 C31 C36 C35 -173.6(3)
C32 C31 C36 C35 57.5(5)
C34 C35 C36 C31 -55.9(5)
